data_7122925
loop_
_publ_author_name
'Lestari, Monica'
'Lusi, Matteo'

_publ_section_title
;
 A mixed molecular salt of lithium and sodium breaks the Hume-Rothery
 rules for solid solutions
;
_journal_name_full 'Chemical Communications'
_journal_paper_doi 10.1039/C8CC09850F
_journal_year 2019
_chemical_formula_sum 'C5 H5 Li N2 O5'
_chemical_formula_weight 180.05
_space_group_crystal_system monoclinic
_space_group_IT_number 14
_space_group_name_Hall '-P 2yn'
_space_group_name_H-M_alt 'P 1 21/n 1'
_symmetry_space_group_name_Hall '-P 2yn'
_symmetry_space_group_name_H-M 'P 1 21/n 1'
_atom_sites_solution_hydrogens mixed
_audit_creation_method SHELXL-2014/7
_audit_update_record
;
2019-01-18 deposited with the CCDC.
2019-01-24 downloaded from the CCDC.
;
_cell_angle_alpha 90
_cell_angle_beta 90.778(4)
_cell_angle_gamma 90
_cell_formula_units_Z 4
_cell_length_a 3.5184(2)
_cell_length_b 18.1563(11)
_cell_length_c 10.3331(6)
_cell_measurement_reflns_used 210
_cell_measurement_temperature 297(2)
_cell_measurement_theta_max 20
_cell_measurement_theta_min 4
_cell_volume 660.03(7)
_computing_structure_refinement 'SHELXL-2014/7 (Sheldrick, 2014)'
_diffrn_ambient_temperature 297(2)
_diffrn_measured_fraction_theta_full 1.000
_diffrn_measured_fraction_theta_max 1.000
_diffrn_measurement_device_type 'Bruker D8 Quest'
_diffrn_radiation_type CuK\a
_diffrn_radiation_wavelength 1.54178
_diffrn_reflns_av_R_equivalents 0.0692
_diffrn_reflns_av_unetI/netI 0.0432
_diffrn_reflns_Laue_measured_fraction_full 1.000
_diffrn_reflns_Laue_measured_fraction_max 1.000
_diffrn_reflns_limit_h_max 3
_diffrn_reflns_limit_h_min -4
_diffrn_reflns_limit_k_max 21
_diffrn_reflns_limit_k_min -21
_diffrn_reflns_limit_l_max 11
_diffrn_reflns_limit_l_min -12
_diffrn_reflns_number 7038
_diffrn_reflns_point_group_measured_fraction_full 1.000
_diffrn_reflns_point_group_measured_fraction_max 1.000
_diffrn_reflns_theta_full 65.107
_diffrn_reflns_theta_max 65.107
_diffrn_reflns_theta_min 4.871
_exptl_absorpt_coefficient_mu 1.409
_exptl_absorpt_correction_T_max 0.7526
_exptl_absorpt_correction_T_min 0.6839
_exptl_absorpt_correction_type multi-scan
_exptl_absorpt_process_details sadabs
_exptl_crystal_colour colourless
_exptl_crystal_density_diffrn 1.812
_exptl_crystal_description needle
_exptl_crystal_F_000 368
_exptl_crystal_size_max 0.2
_exptl_crystal_size_mid 0.05
_exptl_crystal_size_min 0.05
_refine_diff_density_max 0.212
_refine_diff_density_min -0.282
_refine_diff_density_rms 0.066
_refine_ls_extinction_method none
_refine_ls_goodness_of_fit_ref 1.072
_refine_ls_hydrogen_treatment mixed
_refine_ls_matrix_type full
_refine_ls_number_parameters 126
_refine_ls_number_reflns 1123
_refine_ls_number_restraints 2
_refine_ls_restrained_S_all 1.071
_refine_ls_R_factor_all 0.0708
_refine_ls_R_factor_gt 0.0439
_refine_ls_shift/su_max 0.000
_refine_ls_shift/su_mean 0.000
_refine_ls_structure_factor_coef Fsqd
_refine_ls_weighting_details 'w=1/[\s^2^(Fo^2^)+(0.0552P)^2^+0.4339P] where P=(Fo^2^+2Fc^2^)/3'
_refine_ls_weighting_scheme calc
_refine_ls_wR_factor_gt 0.1053
_refine_ls_wR_factor_ref 0.1236
_reflns_Friedel_coverage 0.000
_reflns_number_gt 813
_reflns_number_total 1123
_reflns_threshold_expression 'I > 2\s(I)'
_cod_data_source_file c8cc09850f2.cif
_cod_data_source_block LIIOR
_cod_database_code 7122925
_shelx_shelxl_version_number 2014/7
_shelx_space_group_comment
;
The symmetry employed for this shelxl refinement is uniquely defined
by the following loop, which should always be used as a source of
symmetry information in preference to the above space-group names.
They are only intended as comments.
;

loop_
_space_group_symop_operation_xyz
'x, y, z'
'-x+1/2, y+1/2, -z+1/2'
'-x, -y, -z'
'x-1/2, -y-1/2, z-1/2'

loop_
_atom_site_label
_atom_site_type_symbol
_atom_site_fract_x
_atom_site_fract_y
_atom_site_fract_z
_atom_site_U_iso_or_equiv
_atom_site_adp_type
_atom_site_occupancy
_atom_site_site_symmetry_order
_atom_site_calc_flag
_atom_site_refinement_flags_posn
_atom_site_refinement_flags_adp
N1 N 0.0813(7) 0.71162(13) 0.5712(2) 0.0267(6) Uani 1 1 d . .
H1 H -0.0094 0.7537 0.5482 0.032 Uiso 1 1 calc R U
Li1 Li 0.5340(16) 0.4683(3) 0.8685(5) 0.0348(12) Uani 1 1 d . .
C2 C 0.1743(8) 0.66174(15) 0.4777(3) 0.0261(7) Uani 1 1 d . .
N3 N 0.3137(7) 0.59613(13) 0.5238(2) 0.0270(6) Uani 1 1 d . .
H3 H 0.3722 0.5637 0.4668 0.032 Uiso 1 1 calc R U
C4 C 0.3711(8) 0.57633(15) 0.6529(3) 0.0220(6) Uani 1 1 d . .
C5 C 0.2681(8) 0.63250(14) 0.7451(3) 0.0205(6) Uani 1 1 d . .
C6 C 0.1275(8) 0.69693(15) 0.6986(3) 0.0239(7) Uani 1 1 d . .
H6 H 0.0590 0.7330 0.7577 0.029 Uiso 1 1 calc R U
O7 O 0.1319(7) 0.67454(12) 0.3625(2) 0.0378(6) Uani 1 1 d . .
O8 O 0.5031(6) 0.51445(10) 0.67520(19) 0.0304(5) Uani 1 1 d . .
C9 C 0.3039(8) 0.62276(15) 0.8892(3) 0.0232(6) Uani 1 1 d . .
O10 O 0.4411(6) 0.56398(11) 0.93235(19) 0.0316(6) Uani 1 1 d . .
O11 O 0.1839(6) 0.67448(10) 0.95844(18) 0.0281(5) Uani 1 1 d . .
O12 O 0.0434(6) 0.41302(12) 0.8402(2) 0.0334(6) Uani 1 1 d D .
H12A H -0.029(12) 0.3833(19) 0.908(3) 0.071(14) Uiso 1 1 d D .
H12B H 0.004(12) 0.3864(19) 0.764(3) 0.073(14) Uiso 1 1 d D .

loop_
_atom_site_aniso_label
_atom_site_aniso_U_11
_atom_site_aniso_U_22
_atom_site_aniso_U_33
_atom_site_aniso_U_23
_atom_site_aniso_U_13
_atom_site_aniso_U_12
N1 0.0391(16) 0.0205(12) 0.0204(13) 0.0010(10) -0.0021(11) 0.0034(11)
Li1 0.047(3) 0.026(3) 0.032(3) -0.001(2) -0.004(2) 0.004(2)
C2 0.0332(17) 0.0215(15) 0.0237(16) 0.0039(12) -0.0012(12) -0.0019(13)
N3 0.0387(16) 0.0206(13) 0.0218(13) -0.0033(10) 0.0012(10) 0.0052(11)
C4 0.0220(16) 0.0219(15) 0.0222(15) 0.0029(12) -0.0010(11) -0.0027(12)
C5 0.0205(15) 0.0211(14) 0.0198(14) -0.0008(11) -0.0014(10) -0.0017(12)
C6 0.0275(16) 0.0206(15) 0.0237(15) -0.0002(11) 0.0006(12) 0.0009(12)
O7 0.0623(16) 0.0289(12) 0.0221(12) 0.0040(9) -0.0043(10) 0.0026(11)
O8 0.0421(14) 0.0222(11) 0.0267(11) 0.0018(8) -0.0007(9) 0.0086(10)
C9 0.0276(16) 0.0213(15) 0.0207(15) 0.0004(12) 0.0004(12) -0.0024(12)
O10 0.0454(14) 0.0236(11) 0.0258(12) 0.0028(9) -0.0041(9) 0.0067(10)
O11 0.0393(12) 0.0217(11) 0.0233(11) -0.0028(8) 0.0017(9) 0.0021(9)
O12 0.0426(14) 0.0341(13) 0.0233(12) 0.0006(10) -0.0008(10) -0.0049(10)

loop_
_atom_type_symbol
_atom_type_description
_atom_type_scat_dispersion_real
_atom_type_scat_dispersion_imag
_atom_type_scat_source
C C 0.0181 0.0091 'International Tables Vol C Tables 4.2.6.8 and 6.1.1.4'
H H 0.0000 0.0000 'International Tables Vol C Tables 4.2.6.8 and 6.1.1.4'
Li Li 0.0008 0.0003 'International Tables Vol C Tables 4.2.6.8 and 6.1.1.4'
N N 0.0311 0.0180 'International Tables Vol C Tables 4.2.6.8 and 6.1.1.4'
O O 0.0492 0.0322 'International Tables Vol C Tables 4.2.6.8 and 6.1.1.4'

loop_
_geom_angle_atom_site_label_1
_geom_angle_atom_site_label_2
_geom_angle_atom_site_label_3
_geom_angle
_geom_angle_site_symmetry_1
_geom_angle_site_symmetry_3
C6 N1 C2 122.1(2) . .
C6 N1 H1 119.0 . .
C2 N1 H1 119.0 . .
O10 Li1 O12 110.9(3) . .
O10 Li1 O12 130.3(3) . 1_655
O12 Li1 O12 118.6(3) . 1_655
O10 Li1 O10 85.5(2) . 3_667
O12 Li1 O10 91.6(2) . 3_667
O12 Li1 O10 88.8(2) 1_655 3_667
O10 Li1 O8 87.7(2) . .
O12 Li1 O8 91.5(2) . .
O12 Li1 O8 95.1(2) 1_655 .
O10 Li1 O8 173.1(3) 3_667 .
O10 Li1 Li1 46.02(16) . 3_667
O12 Li1 Li1 104.3(3) . 3_667
O12 Li1 Li1 113.4(3) 1_655 3_667
O10 Li1 Li1 39.44(14) 3_667 3_667
O8 Li1 Li1 133.7(3) . 3_667
O10 Li1 Li1 79.76(19) . 1_455
O12 Li1 Li1 31.24(16) . 1_455
O12 Li1 Li1 149.81(16) 1_655 1_455
O10 Li1 Li1 91.60(16) 3_667 1_455
O8 Li1 Li1 87.84(16) . 1_455
Li1 Li1 Li1 84.7(2) 3_667 1_455
O7 C2 N1 122.4(3) . .
O7 C2 N3 122.9(3) . .
N1 C2 N3 114.7(2) . .
C2 N3 C4 127.1(2) . .
C2 N3 H3 116.5 . .
C4 N3 H3 116.5 . .
O8 C4 N3 117.5(2) . .
O8 C4 C5 128.0(3) . .
N3 C4 C5 114.5(2) . .
C6 C5 C4 118.0(3) . .
C6 C5 C9 118.5(2) . .
C4 C5 C9 123.5(2) . .
N1 C6 C5 123.7(3) . .
N1 C6 H6 118.2 . .
C5 C6 H6 118.2 . .
C4 O8 Li1 122.5(2) . .
O10 C9 O11 124.4(3) . .
O10 C9 C5 118.7(2) . .
O11 C9 C5 116.9(2) . .
C9 O10 Li1 136.7(3) . .
C9 O10 Li1 125.9(2) . 3_667
Li1 O10 Li1 94.5(2) . 3_667
Li1 O12 Li1 118.6(3) . 1_455
Li1 O12 H12A 115(3) . .
Li1 O12 H12A 86(3) 1_455 .
Li1 O12 H12B 120(3) . .
Li1 O12 H12B 105(3) 1_455 .
H12A O12 H12B 107(3) . .

loop_
_geom_bond_atom_site_label_1
_geom_bond_atom_site_label_2
_geom_bond_distance
_geom_bond_site_symmetry_2
N1 C6 1.351(4) .
N1 C2 1.367(4) .
N1 H1 0.8600 .
Li1 O10 1.889(6) .
Li1 O12 2.014(6) .
Li1 O12 2.078(6) 1_655
Li1 O10 2.140(6) 3_667
Li1 O8 2.168(6) .
Li1 Li1 2.965(11) 3_667
Li1 Li1 3.5184(2) 1_455
C2 O7 1.219(3) .
C2 N3 1.371(4) .
N3 C4 1.394(3) .
N3 H3 0.8600 .
C4 O8 1.236(3) .
C4 C5 1.445(4) .
C5 C6 1.355(4) .
C5 C9 1.503(4) .
C6 H6 0.9300 .
C9 O10 1.251(3) .
C9 O11 1.257(3) .
O10 Li1 2.140(6) 3_667
O12 Li1 2.078(6) 1_455
O12 H12A 0.920(19) .
O12 H12B 0.929(19) .
